data_4333602
loop_
_publ_author_name
'M. Falmbigl'
'F. Kneidinger'
'M. Chen'
'A. Grytsiv'
'H. Michor'
'E. Royanian'
'E. Bauer'
'H. Effenberger'
'R. Podloucky'
'P. Rogl'

_publ_section_title
;
 Cage-Forming Compounds in the Ba-Rh-Ge System: From Thermoelectrics to
 Superconductivity
;
_journal_name_full 'Inorganic Chemistry'
_journal_page_first 931
_journal_page_last 943
_journal_paper_doi 10.1021/ic302139r
_journal_volume 52
_journal_year 2013
_chemical_formula_sum 'Ba36 Ge240 Rh108'
_chemical_formula_weight 33480.12
_chemical_name_systematic
; 
 ? 
;
_space_group_IT_number 70
_symmetry_cell_setting orthorhombic
_symmetry_space_group_name_Hall '-F 2uv 2vw'
_symmetry_space_group_name_H-M 'F d d d :2'
_atom_sites_solution_hydrogens geom
_atom_sites_solution_primary direct
_atom_sites_solution_secondary difmap
_audit_creation_method SHELXL-97
_cell_angle_alpha 90.00
_cell_angle_beta 90.00
_cell_angle_gamma 90.00
_cell_formula_units_Z 1
_cell_length_a 8.475(2)
_cell_length_b 14.725(2)
_cell_length_c 66.445(2)
_cell_measurement_temperature 298(2)
_cell_volume 8292(2)
_computing_structure_refinement 'SHELXL-97 (Sheldrick, 1997)'
_computing_structure_solution 'SHELXS-97 (Sheldrick, 1990)'
_diffrn_ambient_temperature 298(2)
_diffrn_measured_fraction_theta_full 0.999
_diffrn_measured_fraction_theta_max 0.999
_diffrn_radiation_monochromator graphite
_diffrn_radiation_source 'fine-focus sealed tube'
_diffrn_radiation_type MoK\a
_diffrn_radiation_wavelength 0.71069
_diffrn_reflns_av_R_equivalents 0.0819
_diffrn_reflns_av_sigmaI/netI 0.0497
_diffrn_reflns_limit_h_max 13
_diffrn_reflns_limit_h_min -13
_diffrn_reflns_limit_k_max 23
_diffrn_reflns_limit_k_min -23
_diffrn_reflns_limit_l_max 106
_diffrn_reflns_limit_l_min -106
_diffrn_reflns_number 27574
_diffrn_reflns_theta_full 34.94
_diffrn_reflns_theta_max 34.94
_diffrn_reflns_theta_min 2.45
_exptl_absorpt_coefficient_mu 30.747
_exptl_absorpt_correction_T_max 0.0230
_exptl_absorpt_correction_T_min 0.0230
_exptl_crystal_density_diffrn 6.705
_exptl_crystal_F_000 14556
_exptl_crystal_size_max 0.50
_exptl_crystal_size_mid 0.50
_exptl_crystal_size_min 0.50
_refine_diff_density_max 2.246
_refine_diff_density_min -1.998
_refine_diff_density_rms 0.405
_refine_ls_extinction_coef 0.0000000(6)
_refine_ls_extinction_expression Fc^*^=kFc[1+0.001xFc^2^\l^3^/sin(2\q)]^-1/4^
_refine_ls_extinction_method SHELXL
_refine_ls_goodness_of_fit_ref 1.014
_refine_ls_hydrogen_treatment mixed
_refine_ls_matrix_type full
_refine_ls_number_parameters 139
_refine_ls_number_reflns 4563
_refine_ls_number_restraints 0
_refine_ls_restrained_S_all 1.014
_refine_ls_R_factor_all 0.0747
_refine_ls_R_factor_gt 0.0340
_refine_ls_shift/su_max 0.601
_refine_ls_shift/su_mean 0.005
_refine_ls_structure_factor_coef Fsqd
_refine_ls_weighting_details 'calc w=1/[\s^2^(Fo^2^)+(0.0138P)^2^+109.7210P] where P=(Fo^2^+2Fc^2^)/3'
_refine_ls_weighting_scheme calc
_refine_ls_wR_factor_gt 0.0477
_refine_ls_wR_factor_ref 0.0554
_reflns_number_gt 3066
_reflns_number_total 4563
_reflns_threshold_expression >2sigma(I)
_cod_data_source_file ic302139r_si_002_5.cif
_cod_data_source_block tau3
_cod_original_sg_symbol_H-M 'F d d d'
_cod_database_code 4333602

loop_
_symmetry_equiv_pos_as_xyz
'x, y, z'
'x, -y+1/4, -z+1/4'
'-x+1/4, y, -z+1/4'
'-x+1/4, -y+1/4, z'
'x, y+1/2, z+1/2'
'x, -y+3/4, -z+3/4'
'-x+1/4, y+1/2, -z+3/4'
'-x+1/4, -y+3/4, z+1/2'
'x+1/2, y, z+1/2'
'x+1/2, -y+1/4, -z+3/4'
'-x+3/4, y, -z+3/4'
'-x+3/4, -y+1/4, z+1/2'
'x+1/2, y+1/2, z'
'x+1/2, -y+3/4, -z+1/4'
'-x+3/4, y+1/2, -z+1/4'
'-x+3/4, -y+3/4, z'
'-x, -y, -z'
'-x, y-1/4, z-1/4'
'x-1/4, -y, z-1/4'
'x-1/4, y-1/4, -z'
'-x, -y+1/2, -z+1/2'
'-x, y+1/4, z+1/4'
'x-1/4, -y+1/2, z+1/4'
'x-1/4, y+1/4, -z+1/2'
'-x+1/2, -y, -z+1/2'
'-x+1/2, y-1/4, z+1/4'
'x+1/4, -y, z+1/4'
'x+1/4, y-1/4, -z+1/2'
'-x+1/2, -y+1/2, -z'
'-x+1/2, y+1/4, z-1/4'
'x+1/4, -y+1/2, z-1/4'
'x+1/4, y+1/4, -z'

loop_
_atom_site_label
_atom_site_type_symbol
_atom_site_fract_x
_atom_site_fract_y
_atom_site_fract_z
_atom_site_U_iso_or_equiv
_atom_site_adp_type
_atom_site_occupancy
_atom_site_symmetry_multiplicity
_atom_site_calc_flag
_atom_site_refinement_flags
Ba3 Ba 0.1250 0.1250 0.1250 0.01973(14) Uani 1 4 d S
Ba1 Ba 0.1250 0.1250 0.311540(7) 0.01723(9) Uani 1 2 d S
Ba2 Ba 0.1250 0.1250 0.561102(7) 0.01751(10) Uani 1 2 d S
Rh5 Rh 0.1250 0.1250 0.6250 0.01696(17) Uani 1 4 d S
Rh4 Rh 0.1250 0.1250 0.369586(9) 0.01435(11) Uani 1 2 d S
Rh2 Rh 0.15043(5) 0.29941(3) 0.014231(6) 0.01396(8) Uani 1 1 d .
Rh1 Rh 0.00120(5) 0.00378(3) 0.171585(6) 0.01316(8) Uani 1 1 d .
Rh3 Rh 0.40000(5) 0.05091(3) 0.014075(6) 0.01375(8) Uani 1 1 d .
Ge10 Ge 0.1250 0.1250 0.499115(12) 0.01564(16) Uani 1 2 d S
Ge9 Ge 0.1250 0.1250 0.000379(12) 0.01569(16) Uani 1 2 d S
Ge7 Ge 0.35579(7) 0.20218(4) 0.029979(9) 0.01756(12) Uani 1 1 d .
Ge4 Ge 0.11312(7) 0.45404(4) 0.027972(9) 0.01807(12) Uani 1 1 d .
Ge3 Ge 0.10680(7) 0.34855(4) 0.104610(8) 0.01573(12) Uani 1 1 d .
Ge6 Ge 0.26413(7) 0.17143(4) 0.072775(9) 0.01666(12) Uani 1 1 d .
Ge8 Ge 0.45174(7) 0.00667(4) 0.105665(9) 0.01571(12) Uani 1 1 d .
Ge2 Ge 0.00394(8) 0.41845(4) 0.067504(10) 0.0196(2) Uani 0.933(2) 1 d P
Ge5 Ge 0.22288(7) 0.26373(4) 0.352289(9) 0.01669(12) Uani 1 1 d .
Ge1A Ge 1.0059(8) 1.0064(9) 0.20741(3) 0.0154(6) Uiso 0.55(3) 1 d P
Ge1B Ge 1.0319(11) 1.0331(10) 0.20757(6) 0.0106(17) Uiso 0.146(12) 1 d P
Ge1C Ge 0.9887(9) 0.9883(9) 0.20720(5) 0.0152(11) Uiso 0.30(3) 1 d P

loop_
_atom_site_aniso_label
_atom_site_aniso_U_11
_atom_site_aniso_U_22
_atom_site_aniso_U_33
_atom_site_aniso_U_23
_atom_site_aniso_U_13
_atom_site_aniso_U_12
Ba3 0.0202(3) 0.0190(3) 0.0200(3) 0.000 0.000 0.000
Ba1 0.0178(2) 0.0143(2) 0.0196(2) 0.000 0.000 -0.00084(18)
Ba2 0.0157(2) 0.0165(2) 0.0203(2) 0.000 0.000 0.00247(17)
Rh5 0.0178(4) 0.0122(4) 0.0208(4) 0.000 0.000 0.000
Rh4 0.0124(3) 0.0153(3) 0.0153(3) 0.000 0.000 -0.0018(2)
Rh2 0.0130(2) 0.01472(19) 0.01416(19) 0.00010(15) 0.00035(15) -0.00130(16)
Rh1 0.01310(18) 0.01327(18) 0.01311(18) -0.00093(15) -0.00046(15) -0.00044(14)
Rh3 0.0123(2) 0.01476(19) 0.01419(19) 0.00000(15) 0.00026(15) -0.00117(16)
Ge10 0.0137(4) 0.0163(4) 0.0169(4) 0.000 0.000 -0.0025(3)
Ge9 0.0129(4) 0.0162(4) 0.0180(4) 0.000 0.000 -0.0026(3)
Ge7 0.0164(3) 0.0147(3) 0.0216(3) -0.0023(2) -0.0035(2) 0.0019(2)
Ge4 0.0173(3) 0.0150(3) 0.0219(3) -0.0025(2) -0.0041(2) 0.0025(2)
Ge3 0.0142(3) 0.0164(3) 0.0166(3) -0.0022(2) -0.0007(2) -0.0004(2)
Ge6 0.0136(3) 0.0135(3) 0.0228(3) 0.0009(2) 0.0026(2) 0.0006(2)
Ge8 0.0149(3) 0.0153(3) 0.0170(3) 0.0008(2) -0.0024(2) -0.0007(2)
Ge2 0.0193(4) 0.0165(3) 0.0231(4) 0.0029(2) 0.0046(3) 0.0035(3)
Ge5 0.0173(3) 0.0151(3) 0.0177(3) 0.0008(2) -0.0019(2) -0.0015(2)

loop_
_atom_type_symbol
_atom_type_description
_atom_type_scat_dispersion_real
_atom_type_scat_dispersion_imag
_atom_type_scat_source
Ba Ba -0.3244 2.2819 'International Tables Vol C Tables 4.2.6.8 and 6.1.1.4'
Rh Rh -1.1178 0.9187 'International Tables Vol C Tables 4.2.6.8 and 6.1.1.4'
Ge Ge 0.1547 1.8001 'International Tables Vol C Tables 4.2.6.8 and 6.1.1.4'

loop_
_geom_angle_atom_site_label_1
_geom_angle_atom_site_label_2
_geom_angle_atom_site_label_3
_geom_angle
_geom_angle_site_symmetry_1
_geom_angle_site_symmetry_3
Ge8 Ba3 Ge8 120.57(2) 4 2
Ge8 Ba3 Ge8 137.12(2) 4 .
Ge8 Ba3 Ge8 76.03(2) 2 .
Ge8 Ba3 Ge8 76.03(2) 4 3
Ge8 Ba3 Ge8 137.12(2) 2 3
Ge8 Ba3 Ge8 120.57(2) . 3
Ge8 Ba3 Ge3 73.448(14) 4 3
Ge8 Ba3 Ge3 50.872(14) 2 3
Ge8 Ba3 Ge3 124.253(15) . 3
Ge8 Ba3 Ge3 110.677(14) 3 3
Ge8 Ba3 Ge3 110.677(14) 4 4
Ge8 Ba3 Ge3 124.253(15) 2 4
Ge8 Ba3 Ge3 50.872(14) . 4
Ge8 Ba3 Ge3 73.448(14) 3 4
Ge3 Ba3 Ge3 175.037(19) 3 4
Ge8 Ba3 Ge3 50.872(14) 4 .
Ge8 Ba3 Ge3 73.448(14) 2 .
Ge8 Ba3 Ge3 110.677(14) . .
Ge8 Ba3 Ge3 124.253(15) 3 .
Ge3 Ba3 Ge3 45.002(19) 3 .
Ge3 Ba3 Ge3 135.303(19) 4 .
Ge8 Ba3 Ge3 124.253(15) 4 2
Ge8 Ba3 Ge3 110.677(14) 2 2
Ge8 Ba3 Ge3 73.448(14) . 2
Ge8 Ba3 Ge3 50.872(14) 3 2
Ge3 Ba3 Ge3 135.303(19) 3 2
Ge3 Ba3 Ge3 45.002(19) 4 2
Ge3 Ba3 Ge3 175.037(19) . 2
Ge8 Ba3 Ge5 56.078(17) 4 18
Ge8 Ba3 Ge5 176.082(13) 2 18
Ge8 Ba3 Ge5 105.042(19) . 18
Ge8 Ba3 Ge5 45.643(15) 3 18
Ge3 Ba3 Ge5 126.833(14) 3 18
Ge3 Ba3 Ge5 57.968(14) 4 18
Ge3 Ba3 Ge5 102.699(14) . 18
Ge3 Ba3 Ge5 73.207(14) 2 18
Ge8 Ba3 Ge5 105.042(19) 4 31
Ge8 Ba3 Ge5 45.643(15) 2 31
Ge8 Ba3 Ge5 56.078(17) . 31
Ge8 Ba3 Ge5 176.082(13) 3 31
Ge3 Ba3 Ge5 73.207(14) 3 31
Ge3 Ba3 Ge5 102.699(14) 4 31
Ge3 Ba3 Ge5 57.968(15) . 31
Ge3 Ba3 Ge5 126.833(14) 2 31
Ge5 Ba3 Ge5 131.79(2) 18 31
Ge8 Ba3 Ge5 45.643(15) 4 21
Ge8 Ba3 Ge5 105.042(19) 2 21
Ge8 Ba3 Ge5 176.082(13) . 21
Ge8 Ba3 Ge5 56.078(17) 3 21
Ge3 Ba3 Ge5 57.968(14) 3 21
Ge3 Ba3 Ge5 126.833(14) 4 21
Ge3 Ba3 Ge5 73.207(14) . 21
Ge3 Ba3 Ge5 102.699(14) 2 21
Ge5 Ba3 Ge5 74.14(2) 18 21
Ge5 Ba3 Ge5 127.36(2) 31 21
Ge8 Ba3 Ge5 176.082(13) 4 28
Ge8 Ba3 Ge5 56.078(17) 2 28
Ge8 Ba3 Ge5 45.643(15) . 28
Ge8 Ba3 Ge5 105.042(19) 3 28
Ge3 Ba3 Ge5 102.699(14) 3 28
Ge3 Ba3 Ge5 73.207(14) 4 28
Ge3 Ba3 Ge5 126.833(14) . 28
Ge3 Ba3 Ge5 57.968(14) 2 28
Ge5 Ba3 Ge5 127.36(2) 18 28
Ge5 Ba3 Ge5 74.14(2) 31 28
Ge5 Ba3 Ge5 131.79(2) 21 28
Ge6 Ba1 Ge6 153.26(3) 23 26
Ge6 Ba1 Ge2 94.070(18) 23 26
Ge6 Ba1 Ge2 82.666(17) 26 26
Ge6 Ba1 Ge2 82.666(17) 23 23
Ge6 Ba1 Ge2 94.070(18) 26 23
Ge2 Ba1 Ge2 165.92(3) 26 23
Ge6 Ba1 Ge7 54.333(16) 23 23
Ge6 Ba1 Ge7 151.26(2) 26 23
Ge2 Ba1 Ge7 88.469(16) 26 23
Ge2 Ba1 Ge7 100.510(17) 23 23
Ge6 Ba1 Ge7 151.26(2) 23 26
Ge6 Ba1 Ge7 54.333(16) 26 26
Ge2 Ba1 Ge7 100.510(17) 26 26
Ge2 Ba1 Ge7 88.469(16) 23 26
Ge7 Ba1 Ge7 101.13(3) 23 26
Ge6 Ba1 Ge4 106.456(17) 23 23
Ge6 Ba1 Ge4 91.384(17) 26 23
Ge2 Ba1 Ge4 142.51(2) 26 23
Ge2 Ba1 Ge4 50.909(17) 23 23
Ge7 Ba1 Ge4 79.194(17) 23 23
Ge7 Ba1 Ge4 48.923(17) 26 23
Ge6 Ba1 Ge4 91.384(17) 23 26
Ge6 Ba1 Ge4 106.456(18) 26 26
Ge2 Ba1 Ge4 50.910(17) 26 26
Ge2 Ba1 Ge4 142.51(2) 23 26
Ge7 Ba1 Ge4 48.923(17) 23 26
Ge7 Ba1 Ge4 79.194(17) 26 26
Ge4 Ba1 Ge4 96.66(3) 23 26
Ge6 Ba1 Ge5 49.211(16) 23 .
Ge6 Ba1 Ge5 107.140(19) 26 .
Ge2 Ba1 Ge5 63.778(16) 26 .
Ge2 Ba1 Ge5 104.583(18) 23 .
Ge7 Ba1 Ge5 93.056(16) 23 .
Ge7 Ba1 Ge5 158.711(16) 26 .
Ge4 Ba1 Ge5 151.124(15) 23 .
Ge4 Ba1 Ge5 98.939(16) 26 .
Ge6 Ba1 Ge5 107.140(19) 23 4
Ge6 Ba1 Ge5 49.211(16) 26 4
Ge2 Ba1 Ge5 104.583(18) 26 4
Ge2 Ba1 Ge5 63.778(16) 23 4
Ge7 Ba1 Ge5 158.711(16) 23 4
Ge7 Ba1 Ge5 93.056(16) 26 4
Ge4 Ba1 Ge5 98.939(16) 23 4
Ge4 Ba1 Ge5 151.123(15) 26 4
Ge5 Ba1 Ge5 78.31(2) . 4
Ge6 Ba1 Ge3 95.643(17) 23 26
Ge6 Ba1 Ge3 62.717(15) 26 26
Ge2 Ba1 Ge3 47.475(16) 26 26
Ge2 Ba1 Ge3 119.02(2) 23 26
Ge7 Ba1 Ge3 127.356(14) 23 26
Ge7 Ba1 Ge3 112.482(15) 26 26
Ge4 Ba1 Ge3 152.877(15) 23 26
Ge4 Ba1 Ge3 98.355(19) 26 26
Ge5 Ba1 Ge3 46.471(14) . 26
Ge5 Ba1 Ge3 58.744(17) 4 26
Ge6 Ba1 Ge3 62.717(15) 23 23
Ge6 Ba1 Ge3 95.643(17) 26 23
Ge2 Ba1 Ge3 119.02(2) 26 23
Ge2 Ba1 Ge3 47.475(16) 23 23
Ge7 Ba1 Ge3 112.482(15) 23 23
Ge7 Ba1 Ge3 127.356(14) 26 23
Ge4 Ba1 Ge3 98.355(19) 23 23
Ge4 Ba1 Ge3 152.877(15) 26 23
Ge5 Ba1 Ge3 58.744(17) . 23
Ge5 Ba1 Ge3 46.471(14) 4 23
Ge3 Ba1 Ge3 77.73(2) 26 23
Ge6 Ba2 Ge6 152.20(3) 12 9_455
Ge6 Ba2 Ge2 82.366(18) 12 8
Ge6 Ba2 Ge2 93.998(18) 9_455 8
Ge6 Ba2 Ge2 93.998(18) 12 5_545
Ge6 Ba2 Ge2 82.366(18) 9_455 5_545
Ge2 Ba2 Ge2 164.90(3) 8 5_545
Ge6 Ba2 Ge7 152.03(2) 12 9_455
Ge6 Ba2 Ge7 54.517(17) 9_455 9_455
Ge2 Ba2 Ge7 88.728(18) 8 9_455
Ge2 Ba2 Ge7 100.821(19) 5_545 9_455
Ge6 Ba2 Ge7 54.517(17) 12 12
Ge6 Ba2 Ge7 152.03(2) 9_455 12
Ge2 Ba2 Ge7 100.821(19) 8 12
Ge2 Ba2 Ge7 88.728(18) 5_545 12
Ge7 Ba2 Ge7 101.89(3) 9_455 12
Ge6 Ba2 Ge4 106.793(16) 12 8
Ge6 Ba2 Ge4 91.561(15) 9_455 8
Ge2 Ba2 Ge4 50.960(17) 8 8
Ge2 Ba2 Ge4 143.39(2) 5_545 8
Ge7 Ba2 Ge4 49.144(17) 9_455 8
Ge7 Ba2 Ge4 79.925(18) 12 8
Ge6 Ba2 Ge4 91.561(15) 12 5_545
Ge6 Ba2 Ge4 106.793(16) 9_455 5_545
Ge2 Ba2 Ge4 143.39(2) 8 5_545
Ge2 Ba2 Ge4 50.960(17) 5_545 5_545
Ge7 Ba2 Ge4 79.925(18) 9_455 5_545
Ge7 Ba2 Ge4 49.144(17) 12 5_545
Ge4 Ba2 Ge4 97.71(3) 8 5_545
Ge6 Ba2 Ge5 105.352(19) 12 23
Ge6 Ba2 Ge5 49.688(15) 9_455 23
Ge2 Ba2 Ge5 64.334(17) 8 23
Ge2 Ba2 Ge5 102.951(19) 5_545 23
Ge7 Ba2 Ge5 94.347(17) 9_455 23
Ge7 Ba2 Ge5 157.903(16) 12 23
Ge4 Ba2 Ge5 100.156(16) 8 23
Ge4 Ba2 Ge5 150.514(16) 5_545 23
Ge6 Ba2 Ge5 49.688(15) 12 26
Ge6 Ba2 Ge5 105.352(19) 9_455 26
Ge2 Ba2 Ge5 102.951(19) 8 26
Ge2 Ba2 Ge5 64.334(17) 5_545 26
Ge7 Ba2 Ge5 157.903(16) 9_455 26
Ge7 Ba2 Ge5 94.347(17) 12 26
Ge4 Ba2 Ge5 150.514(16) 8 26
Ge4 Ba2 Ge5 100.156(16) 5_545 26
Ge5 Ba2 Ge5 74.60(2) 23 26
Ge6 Ba2 Ge8 62.358(16) 12 12
Ge6 Ba2 Ge8 94.770(19) 9_455 12
Ge2 Ba2 Ge8 48.187(15) 8 12
Ge2 Ba2 Ge8 117.29(2) 5_545 12
Ge7 Ba2 Ge8 127.663(15) 9_455 12
Ge7 Ba2 Ge8 112.805(19) 12 12
Ge4 Ba2 Ge8 99.134(16) 8 12
Ge4 Ba2 Ge8 152.150(15) 5_545 12
Ge5 Ba2 Ge8 45.151(17) 23 12
Ge5 Ba2 Ge8 56.249(16) 26 12
Ge6 Ba2 Ge8 94.770(19) 12 9_455
Ge6 Ba2 Ge8 62.358(16) 9_455 9_455
Ge2 Ba2 Ge8 117.29(2) 8 9_455
Ge2 Ba2 Ge8 48.187(15) 5_545 9_455
Ge7 Ba2 Ge8 112.805(19) 9_455 9_455
Ge7 Ba2 Ge8 127.663(15) 12 9_455
Ge4 Ba2 Ge8 152.150(15) 8 9_455
Ge4 Ba2 Ge8 99.134(16) 5_545 9_455
Ge5 Ba2 Ge8 56.249(16) 23 9_455
Ge5 Ba2 Ge8 45.151(17) 26 9_455
Ge8 Ba2 Ge8 75.16(2) 12 9_455
Ge5 Rh5 Ge5 108.20(3) 23 26
Ge5 Rh5 Ge5 100.92(3) 23 29_556
Ge5 Rh5 Ge5 119.88(3) 26 29_556
Ge5 Rh5 Ge5 119.88(3) 23 20_556
Ge5 Rh5 Ge5 100.92(3) 26 20_556
Ge5 Rh5 Ge5 108.20(3) 29_556 20_556
Ge5 Rh5 Ge8 81.66(2) 23 9_455
Ge5 Rh5 Ge8 64.48(2) 26 9_455
Ge5 Rh5 Ge8 173.318(19) 29_556 9_455
Ge5 Rh5 Ge8 65.338(19) 20_556 9_455
Ge5 Rh5 Ge8 64.48(2) 23 12
Ge5 Rh5 Ge8 81.66(2) 26 12
Ge5 Rh5 Ge8 65.338(19) 29_556 12
Ge5 Rh5 Ge8 173.318(19) 20_556 12
Ge8 Rh5 Ge8 121.17(3) 9_455 12
Ge5 Rh5 Ge8 65.338(19) 23 10_455
Ge5 Rh5 Ge8 173.319(18) 26 10_455
Ge5 Rh5 Ge8 64.48(2) 29_556 10_455
Ge5 Rh5 Ge8 81.66(2) 20_556 10_455
Ge8 Rh5 Ge8 111.70(3) 9_455 10_455
Ge8 Rh5 Ge8 96.47(3) 12 10_455
Ge5 Rh5 Ge8 173.319(18) 23 11
Ge5 Rh5 Ge8 65.338(19) 26 11
Ge5 Rh5 Ge8 81.66(2) 29_556 11
Ge5 Rh5 Ge8 64.48(2) 20_556 11
Ge8 Rh5 Ge8 96.47(3) 9_455 11
Ge8 Rh5 Ge8 111.70(3) 12 11
Ge8 Rh5 Ge8 121.17(3) 10_455 11
Ge5 Rh4 Ge5 124.93(4) 4 .
Ge5 Rh4 Ge3 69.04(2) 4 23
Ge5 Rh4 Ge3 89.51(2) . 23
Ge5 Rh4 Ge3 89.51(2) 4 26
Ge5 Rh4 Ge3 69.04(2) . 26
Ge3 Rh4 Ge3 133.32(4) 23 26
Ge5 Rh4 Ge8 168.35(3) 4 24
Ge5 Rh4 Ge8 66.419(19) . 24
Ge3 Rh4 Ge8 110.976(19) 23 24
Ge3 Rh4 Ge8 97.96(2) 26 24
Ge5 Rh4 Ge8 66.419(19) 4 25
Ge5 Rh4 Ge8 168.35(3) . 25
Ge3 Rh4 Ge8 97.96(2) 23 25
Ge3 Rh4 Ge8 110.976(19) 26 25
Ge8 Rh4 Ge8 102.39(3) 24 25
Ge5 Rh4 Ge3 99.98(2) 4 21
Ge5 Rh4 Ge3 115.33(2) . 21
Ge3 Rh4 Ge3 63.92(2) 23 21
Ge3 Rh4 Ge3 162.73(3) 26 21
Ge8 Rh4 Ge3 70.61(2) 24 21
Ge8 Rh4 Ge3 61.12(2) 25 21
Ge5 Rh4 Ge3 115.33(2) 4 28
Ge5 Rh4 Ge3 99.99(2) . 28
Ge3 Rh4 Ge3 162.73(3) 23 28
Ge3 Rh4 Ge3 63.92(2) 26 28
Ge8 Rh4 Ge3 61.12(2) 24 28
Ge8 Rh4 Ge3 70.61(2) 25 28
Ge3 Rh4 Ge3 98.87(3) 21 28
Ge5 Rh4 Ba1 62.467(18) 4 .
Ge5 Rh4 Ba1 62.467(18) . .
Ge3 Rh4 Ba1 66.660(18) 23 .
Ge3 Rh4 Ba1 66.660(18) 26 .
Ge8 Rh4 Ba1 128.803(17) 24 .
Ge8 Rh4 Ba1 128.803(17) 25 .
Ge3 Rh4 Ba1 130.566(17) 21 .
Ge3 Rh4 Ba1 130.566(17) 28 .
Ge1A Rh2 Ge1C 7.26(18) 2_465 2_465
Ge1A Rh2 Ge9 151.69(5) 2_465 29
Ge1C Rh2 Ge9 150.98(10) 2_465 29
Ge1A Rh2 Ge1B 10.6(2) 2_465 2_465
Ge1C Rh2 Ge1B 17.9(4) 2_465 2_465
Ge9 Rh2 Ge1B 149.51(17) 29 2_465
Ge1A Rh2 Ge4 87.7(3) 2_465 .
Ge1C Rh2 Ge4 81.3(3) 2_465 .
Ge9 Rh2 Ge4 79.89(2) 29 .
Ge1B Rh2 Ge4 97.0(3) 2_465 .
Ge1A Rh2 Ge7 80.2(3) 2_465 .
Ge1C Rh2 Ge7 86.2(3) 2_465 .
Ge9 Rh2 Ge7 83.26(3) 29 .
Ge1B Rh2 Ge7 71.3(3) 2_465 .
Ge4 Rh2 Ge7 117.68(3) . .
Ge1A Rh2 Ge10 87.6(3) 2_465 21
Ge1C Rh2 Ge10 82.2(3) 2_465 21
Ge9 Rh2 Ge10 110.84(2) 29 21
Ge1B Rh2 Ge10 95.7(3) 2_465 21
Ge4 Rh2 Ge10 68.64(2) . 21
Ge7 Rh2 Ge10 165.76(2) . 21
Ge1A Rh2 Ge9 84.4(3) 2_465 .
Ge1C Rh2 Ge9 90.2(3) 2_465 .
Ge9 Rh2 Ge9 111.118(16) 29 .
Ge1B Rh2 Ge9 76.1(3) 2_465 .
Ge4 Rh2 Ge9 167.95(2) . .
Ge7 Rh2 Ge9 69.88(2) . .
Ge10 Rh2 Ge9 101.872(17) 21 .
Ge1A Rh2 Rh2 129.4(3) 2_465 29
Ge1C Rh2 Rh2 136.4(3) 2_465 29
Ge9 Rh2 Rh2 60.86(2) 29 29
Ge1B Rh2 Rh2 119.0(4) 2_465 29
Ge4 Rh2 Rh2 140.44(3) . 29
Ge7 Rh2 Rh2 65.24(2) . 29
Ge10 Rh2 Rh2 119.07(3) 21 29
Ge9 Rh2 Rh2 50.254(17) . 29
Ge1A Rh2 Rh3 133.6(3) 2_465 29
Ge1C Rh2 Rh3 126.7(3) 2_465 29
Ge9 Rh2 Rh3 60.583(18) 29 29
Ge1B Rh2 Rh3 143.6(4) 2_465 29
Ge4 Rh2 Rh3 61.682(19) . 29
Ge7 Rh2 Rh3 143.74(2) . 29
Ge10 Rh2 Rh3 50.261(15) 21 29
Ge9 Rh2 Rh3 118.60(2) . 29
Rh2 Rh2 Rh3 92.49(2) 29 29
Ge1A Rh2 Ge7 140.84(6) 2_465 29
Ge1C Rh2 Ge7 140.96(8) 2_465 29
Ge9 Rh2 Ge7 67.36(2) 29 29
Ge1B Rh2 Ge7 138.91(15) 2_465 29
Ge4 Rh2 Ge7 111.97(2) . 29
Ge7 Rh2 Ge7 115.41(2) . 29
Ge10 Rh2 Ge7 70.34(2) 21 29
Ge9 Rh2 Ge7 69.81(2) . 29
Rh2 Rh2 Ge7 50.168(17) 29 29
Rh3 Rh2 Ge7 50.308(16) 29 29
Ge1A Rh2 Rh3 52.24(4) 2_465 4
Ge1C Rh2 Rh3 52.73(8) 2_465 4
Ge9 Rh2 Rh3 156.03(3) 29 4
Ge1B Rh2 Rh3 53.04(12) 2_465 4
Ge4 Rh2 Rh3 110.65(2) . 4
Ge7 Rh2 Rh3 108.55(3) . 4
Ge10 Rh2 Rh3 57.631(17) 21 4
Ge9 Rh2 Rh3 57.299(13) . 4
Rh2 Rh2 Rh3 104.32(2) 29 4
Rh3 Rh2 Rh3 104.428(18) 29 4
Ge7 Rh2 Rh3 88.679(18) 29 4
Ge1C Rh1 Ge1A 7.32(18) 1_445 1_445
Ge1C Rh1 Ge1B 18.0(4) 1_445 1_445
Ge1A Rh1 Ge1B 10.6(2) 1_445 1_445
Ge1C Rh1 Ge3 131.2(2) 1_445 2
Ge1A Rh1 Ge3 135.09(17) 1_445 2
Ge1B Rh1 Ge3 139.36(16) 1_445 2
Ge1C Rh1 Ge8 133.8(2) 1_445 3
Ge1A Rh1 Ge8 137.39(16) 1_445 3
Ge1B Rh1 Ge8 141.22(14) 1_445 3
Ge3 Rh1 Ge8 75.47(2) 2 3
Ge1C Rh1 Ge6 86.8(3) 1_445 3
Ge1A Rh1 Ge6 80.5(3) 1_445 3
Ge1B Rh1 Ge6 71.6(3) 1_445 3
Ge3 Rh1 Ge6 136.61(3) 2 3
Ge8 Rh1 Ge6 93.21(2) 3 3
Ge1C Rh1 Ge6 86.2(3) 1_445 2
Ge1A Rh1 Ge6 80.2(3) 1_445 2
Ge1B Rh1 Ge6 71.5(3) 1_445 2
Ge3 Rh1 Ge6 92.93(3) 2 2
Ge8 Rh1 Ge6 135.32(3) 3 2
Ge6 Rh1 Ge6 65.86(3) 3 2
Ge1C Rh1 Ge2 68.9(3) 1_445 15_445
Ge1A Rh1 Ge2 75.1(3) 1_445 15_445
Ge1B Rh1 Ge2 84.3(3) 1_445 15_445
Ge3 Rh1 Ge2 101.70(3) 2 15_445
Ge8 Rh1 Ge2 68.79(3) 3 15_445
Ge6 Rh1 Ge2 113.05(3) 3 15_445
Ge6 Rh1 Ge2 154.97(3) 2 15_445
Ge1C Rh1 Ge2 68.6(3) 1_445 2
Ge1A Rh1 Ge2 75.0(3) 1_445 2
Ge1B Rh1 Ge2 84.3(3) 1_445 2
Ge3 Rh1 Ge2 66.67(2) 2 2
Ge8 Rh1 Ge2 102.81(2) 3 2
Ge6 Rh1 Ge2 155.30(3) 3 2
Ge6 Rh1 Ge2 111.87(3) 2 2
Ge2 Rh1 Ge2 57.78(3) 15_445 2
Ge1C Rh1 Ba3 152.3(4) 1_445 .
Ge1A Rh1 Ba3 144.9(3) 1_445 .
Ge1B Rh1 Ba3 134.3(4) 1_445 .
Ge3 Rh1 Ba3 66.708(18) 2 .
Ge8 Rh1 Ba3 65.372(19) 3 .
Ge6 Rh1 Ba3 70.485(17) 3 .
Ge6 Rh1 Ba3 70.375(17) 2 .
Ge2 Rh1 Ba3 134.16(2) 15_445 .
Ge2 Rh1 Ba3 133.38(2) 2 .
Ge1C Rh1 Ba2 73.09(7) 1_445 10_455
Ge1A Rh1 Ba2 72.92(5) 1_445 10_455
Ge1B Rh1 Ba2 73.28(11) 1_445 10_455
Ge3 Rh1 Ba2 142.89(2) 2 10_455
Ge8 Rh1 Ba2 68.69(2) 3 10_455
Ge6 Rh1 Ba2 56.749(16) 3 10_455
Ge6 Rh1 Ba2 119.27(2) 2 10_455
Ge2 Rh1 Ba2 56.64(2) 15_445 10_455
Ge2 Rh1 Ba2 111.89(2) 2 10_455
Ba3 Rh1 Ba2 105.113(13) . 10_455
Ge1C Rh1 Ba1 72.56(7) 1_445 25
Ge1A Rh1 Ba1 72.76(5) 1_445 25
Ge1B Rh1 Ba1 73.45(11) 1_445 25
Ge3 Rh1 Ba1 66.891(18) 2 25
Ge8 Rh1 Ba1 141.67(2) 3 25
Ge6 Rh1 Ba1 118.97(2) 3 25
Ge6 Rh1 Ba1 56.23(2) 2 25
Ge2 Rh1 Ba1 111.33(2) 15_445 25
Ge2 Rh1 Ba1 55.974(18) 2 25
Ba3 Rh1 Ba1 104.228(15) . 25
Ba2 Rh1 Ba1 145.593(16) 10_455 25
Ge1A Rh3 Ge10 152.13(5) 3_645 9_554
Ge1A Rh3 Ge1C 7.20(18) 3_645 3_645
Ge10 Rh3 Ge1C 151.68(9) 9_554 3_645
Ge1A Rh3 Ge1B 10.6(2) 3_645 3_645
Ge10 Rh3 Ge1B 149.71(18) 9_554 3_645
Ge1C Rh3 Ge1B 17.8(4) 3_645 3_645
Ge1A Rh3 Ge4 87.1(3) 3_645 13_545
Ge10 Rh3 Ge4 80.66(3) 9_554 13_545
Ge1C Rh3 Ge4 80.9(3) 3_645 13_545
Ge1B Rh3 Ge4 96.3(3) 3_645 13_545
Ge1A Rh3 Ge7 80.0(3) 3_645 .
Ge10 Rh3 Ge7 83.65(2) 9_554 .
Ge1C Rh3 Ge7 86.2(3) 3_645 .
Ge1B Rh3 Ge7 71.0(3) 3_645 .
Ge4 Rh3 Ge7 117.74(3) 13_545 .
Ge1A Rh3 Ge9 84.4(3) 3_645 .
Ge10 Rh3 Ge9 110.91(2) 9_554 .
Ge1C Rh3 Ge9 90.0(3) 3_645 .
Ge1B Rh3 Ge9 76.2(3) 3_645 .
Ge4 Rh3 Ge9 167.41(2) 13_545 .
Ge7 Rh3 Ge9 69.88(2) . .
Ge1A Rh3 Ge10 87.2(3) 3_645 25
Ge10 Rh3 Ge10 110.896(16) 9_554 25
Ge1C Rh3 Ge10 81.6(3) 3_645 25
Ge1B Rh3 Ge10 95.5(3) 3_645 25
Ge4 Rh3 Ge10 68.41(2) 13_545 25
Ge7 Rh3 Ge10 165.33(2) . 25
Ge9 Rh3 Ge10 101.828(17) . 25
Ge1A Rh3 Ge4 139.39(5) 3_645 29
Ge10 Rh3 Ge4 68.38(2) 9_554 29
Ge1C Rh3 Ge4 139.22(8) 3_645 29
Ge1B Rh3 Ge4 137.80(14) 3_645 29
Ge4 Rh3 Ge4 112.70(2) 13_545 29
Ge7 Rh3 Ge4 116.14(2) . 29
Ge9 Rh3 Ge4 69.11(2) . 29
Ge10 Rh3 Ge4 69.70(2) 25 29
Ge1A Rh3 Rh2 129.2(3) 3_645 29
Ge10 Rh3 Rh2 60.673(18) 9_554 29
Ge1C Rh3 Rh2 136.1(3) 3_645 29
Ge1B Rh3 Rh2 118.9(4) 3_645 29
Ge4 Rh3 Rh2 141.10(2) 13_545 29
Ge7 Rh3 Rh2 65.04(2) . 29
Ge9 Rh3 Rh2 50.245(15) . 29
Ge10 Rh3 Rh2 119.62(2) 25 29
Ge4 Rh3 Rh2 51.125(17) 29 29
Ge1A Rh3 Rh3 132.9(3) 3_645 17_655
Ge10 Rh3 Rh3 60.783(19) 9_554 17_655
Ge1C Rh3 Rh3 126.0(3) 3_645 17_655
Ge1B Rh3 Rh3 143.0(4) 3_645 17_655
Ge4 Rh3 Rh3 61.51(2) 13_545 17_655
Ge7 Rh3 Rh3 144.38(3) . 17_655
Ge9 Rh3 Rh3 118.99(3) . 17_655
Ge10 Rh3 Rh3 50.113(17) 25 17_655
Ge4 Rh3 Rh3 51.191(18) 29 17_655
Rh2 Rh3 Rh3 93.41(2) 29 17_655
Ge1A Rh3 Rh2 51.99(5) 3_645 4
Ge10 Rh3 Rh2 155.85(3) 9_554 4
Ge1C Rh3 Rh2 52.17(7) 3_645 4
Ge1B Rh3 Rh2 53.06(12) 3_645 4
Ge4 Rh3 Rh2 109.88(3) 13_545 4
Ge7 Rh3 Rh2 108.47(2) . 4
Ge9 Rh3 Rh2 57.534(17) . 4
Ge10 Rh3 Rh2 57.341(13) 25 4
Ge4 Rh3 Rh2 87.480(18) 29 4
Rh2 Rh3 Rh2 104.695(18) 29 4
Rh3 Rh3 Rh2 104.20(2) 17_655 4
Rh3 Ge10 Rh3 131.31(4) 12 9_455
Rh3 Ge10 Rh2 128.662(17) 12 21
Rh3 Ge10 Rh2 69.065(19) 9_455 21
Rh3 Ge10 Rh2 69.065(19) 12 28
Rh3 Ge10 Rh2 128.662(17) 9_455 28
Rh2 Ge10 Rh2 142.15(4) 21 28
Rh3 Ge10 Rh3 69.105(16) 12 24
Rh3 Ge10 Rh3 128.324(18) 9_455 24
Rh2 Ge10 Rh3 65.028(16) 21 24
Rh2 Ge10 Rh3 102.408(19) 28 24
Rh3 Ge10 Rh3 128.324(18) 12 25
Rh3 Ge10 Rh3 69.104(16) 9_455 25
Rh2 Ge10 Rh3 102.408(19) 21 25
Rh2 Ge10 Rh3 65.028(16) 28 25
Rh3 Ge10 Rh3 142.73(4) 24 25
Rh2 Ge9 Rh2 132.47(4) 20 29
Rh2 Ge9 Rh3 128.628(17) 20 .
Rh2 Ge9 Rh3 69.172(19) 29 .
Rh2 Ge9 Rh3 69.172(19) 20 4
Rh2 Ge9 Rh3 128.628(17) 29 4
Rh3 Ge9 Rh3 141.05(4) . 4
Rh2 Ge9 Rh2 129.148(18) 20 .
Rh2 Ge9 Rh2 68.882(16) 29 .
Rh3 Ge9 Rh2 101.286(19) . .
Rh3 Ge9 Rh2 65.167(16) 4 .
Rh2 Ge9 Rh2 68.882(16) 20 4
Rh2 Ge9 Rh2 129.148(18) 29 4
Rh3 Ge9 Rh2 65.167(16) . 4
Rh3 Ge9 Rh2 101.286(19) 4 4
Rh2 Ge9 Rh2 140.69(4) . 4
Rh2 Ge7 Rh3 116.20(3) . .
Rh2 Ge7 Ge4 107.23(3) . 16
Rh3 Ge7 Ge4 107.28(3) . 16
Rh2 Ge7 Ge1B 109.7(2) . 3_645
Rh3 Ge7 Ge1B 53.7(2) . 3_645
Ge4 Ge7 Ge1B 143.1(2) 16 3_645
Rh2 Ge7 Ge1B 53.8(2) . 2_465
Rh3 Ge7 Ge1B 109.4(2) . 2_465
Ge4 Ge7 Ge1B 143.2(3) 16 2_465
Ge1B Ge7 Ge1B 66.1(6) 3_645 2_465
Rh2 Ge7 Rh2 64.59(2) . 29
Rh3 Ge7 Rh2 64.652(18) . 29
Ge4 Ge7 Rh2 88.35(2) 16 29
Ge1B Ge7 Rh2 105.90(10) 3_645 29
Ge1B Ge7 Rh2 105.73(10) 2_465 29
Rh2 Ge7 Ba2 162.12(3) . 9_554
Rh3 Ge7 Ba2 81.563(19) . 9_554
Ge4 Ge7 Ba2 66.62(2) 16 9_554
Ge1B Ge7 Ba2 78.5(2) 3_645 9_554
Ge1B Ge7 Ba2 120.56(16) 2_465 9_554
Rh2 Ge7 Ba2 129.76(2) 29 9_554
Rh2 Ge7 Ba1 81.83(2) . 30
Rh3 Ge7 Ba1 161.85(3) . 30
Ge4 Ge7 Ba1 66.548(18) 16 30
Ge1B Ge7 Ba1 120.35(16) 3_645 30
Ge1B Ge7 Ba1 78.8(2) 2_465 30
Rh2 Ge7 Ba1 129.95(2) 29 30
Ba2 Ge7 Ba1 80.353(15) 9_554 30
Rh2 Ge4 Rh3 119.02(3) . 13_455
Rh2 Ge4 Ge7 111.62(3) . 16
Rh3 Ge4 Ge7 111.06(3) 13_455 16
Rh2 Ge4 Rh3 67.193(19) . 29
Rh3 Ge4 Rh3 67.30(2) 13_455 29
Ge7 Ge4 Rh3 95.49(2) 16 29
Rh2 Ge4 Ge2 102.34(3) . .
Rh3 Ge4 Ge2 102.34(3) 13_455 .
Ge7 Ge4 Ge2 109.27(3) 16 .
Rh3 Ge4 Ge2 155.24(3) 29 .
Rh2 Ge4 Ba2 158.70(3) . 5_554
Rh3 Ge4 Ba2 80.452(19) 13_455 5_554
Ge7 Ge4 Ba2 64.232(18) 16 5_554
Rh3 Ge4 Ba2 132.69(2) 29 5_554
Ge2 Ge4 Ba2 62.553(19) . 5_554
Rh2 Ge4 Ba1 80.878(19) . 30
Rh3 Ge4 Ba1 158.27(3) 13_455 30
Ge7 Ge4 Ba1 64.53(2) 16 30
Rh3 Ge4 Ba1 132.95(2) 29 30
Ge2 Ge4 Ba1 62.33(2) . 30
Ba2 Ge4 Ba1 78.679(15) 5_554 30
Rh1 Ge3 Rh4 134.56(3) 2 30
Rh1 Ge3 Rh4 106.17(3) 2 21
Rh4 Ge3 Rh4 113.19(2) 30 21
Rh1 Ge3 Ge8 111.81(3) 2 13_455
Rh4 Ge3 Ge8 107.41(3) 30 13_455
Rh4 Ge3 Ge8 59.218(19) 21 13_455
Rh1 Ge3 Ge3 137.83(2) 2 3
Rh4 Ge3 Ge3 60.26(2) 30 3
Rh4 Ge3 Ge3 55.82(2) 21 3
Ge8 Ge3 Ge3 91.69(2) 13_455 3
Rh1 Ge3 Ge2 59.52(2) 2 .
Rh4 Ge3 Ge2 124.85(3) 30 .
Rh4 Ge3 Ge2 106.58(3) 21 .
Ge8 Ge3 Ge2 63.37(2) 13_455 .
Ge3 Ge3 Ge2 155.06(2) 3 .
Rh1 Ge3 Ge5 132.07(3) 2 30
Rh4 Ge3 Ge5 55.057(18) 30 30
Rh4 Ge3 Ge5 106.75(2) 21 30
Ge8 Ge3 Ge5 60.28(2) 13_455 30
Ge3 Ge3 Ge5 89.80(2) 3 30
Ge2 Ge3 Ge5 78.22(2) . 30
Rh1 Ge3 Ba3 73.744(18) 2 .
Rh4 Ge3 Ba3 87.332(16) 30 .
Rh4 Ge3 Ba3 85.496(16) 21 .
Ge8 Ge3 Ba3 144.65(2) 13_455 .
Ge3 Ge3 Ba3 67.499(9) 3 .
Ge2 Ge3 Ba3 133.27(2) . .
Ge5 Ge3 Ba3 142.37(2) 30 .
Rh1 Ge3 Ba1 74.931(19) 2 30
Rh4 Ge3 Ba1 74.48(2) 30 30
Rh4 Ge3 Ba1 162.09(2) 21 30
Ge8 Ge3 Ba1 103.41(2) 13_455 30
Ge3 Ge3 Ba1 134.72(3) 3 30
Ge2 Ge3 Ba1 57.99(2) . 30
Ge5 Ge3 Ba1 63.348(17) 30 30
Ba3 Ge3 Ba1 111.544(15) . 30
Rh1 Ge6 Rh1 111.36(3) 3 2
Rh1 Ge6 Ge6 57.30(2) 3 4
Rh1 Ge6 Ge6 56.83(3) 2 4
Rh1 Ge6 Ge5 105.29(3) 3 31
Rh1 Ge6 Ge5 107.78(3) 2 31
Ge6 Ge6 Ge5 135.685(18) 4 31
Rh1 Ge6 Ge1B 53.3(2) 3 3_645
Rh1 Ge6 Ge1B 107.0(2) 2 3_645
Ge6 Ge6 Ge1B 61.98(12) 4 3_645
Ge5 Ge6 Ge1B 144.2(3) 31 3_645
Rh1 Ge6 Ge1B 107.3(2) 3 2_465
Rh1 Ge6 Ge1B 53.1(2) 2 2_465
Ge6 Ge6 Ge1B 61.83(13) 4 2_465
Ge5 Ge6 Ge1B 146.7(3) 31 2_465
Ge1B Ge6 Ge1B 65.5(6) 3_645 2_465
Rh1 Ge6 Ba2 82.885(19) 3 9_554
Rh1 Ge6 Ba2 165.55(3) 2 9_554
Ge6 Ge6 Ba2 135.51(3) 4 9_554
Ge5 Ge6 Ba2 69.08(2) 31 9_554
Ge1B Ge6 Ba2 79.1(2) 3_645 9_554
Ge1B Ge6 Ba2 121.71(17) 2_465 9_554
Rh1 Ge6 Ba1 165.10(3) 3 30
Rh1 Ge6 Ba1 83.44(2) 2 30
Ge6 Ge6 Ba1 135.84(3) 4 30
Ge5 Ge6 Ba1 70.275(19) 31 30
Ge1B Ge6 Ba1 122.13(17) 3_645 30
Ge1B Ge6 Ba1 79.8(2) 2_465 30
Ba2 Ge6 Ba1 82.262(15) 9_554 30
Rh1 Ge6 Ba3 70.307(16) 3 .
Rh1 Ge6 Ba3 70.198(17) 2 .
Ge6 Ge6 Ba3 68.556(10) 4 .
Ge5 Ge6 Ba3 67.148(19) 31 .
Ge1B Ge6 Ba3 118.49(13) 3_645 .
Ge1B Ge6 Ba3 118.39(13) 2_465 .
Ba2 Ge6 Ba3 118.972(18) 9_554 .
Ba1 Ge6 Ba3 118.521(18) 30 .
Rh1 Ge8 Rh5 138.94(3) 3 9_554
Rh1 Ge8 Rh4 105.72(2) 3 25
Rh5 Ge8 Rh4 108.87(2) 9_554 25
Rh1 Ge8 Ge3 107.73(3) 3 13_545
Rh5 Ge8 Ge3 108.48(3) 9_554 13_545
Rh4 Ge8 Ge3 59.67(2) 25 13_545
Rh1 Ge8 Ge5 128.89(3) 3 18_655
Rh5 Ge8 Ge5 57.023(18) 9_554 18_655
Rh4 Ge8 Ge5 108.99(2) 25 18_655
Ge3 Ge8 Ge5 62.69(2) 13_545 18_655
Rh1 Ge8 Ge5 140.14(3) 3 28
Rh5 Ge8 Ge5 56.605(17) 9_554 28
Rh4 Ge8 Ge5 54.431(19) 25 28
Ge3 Ge8 Ge5 91.55(2) 13_545 28
Ge5 Ge8 Ge5 90.90(2) 18_655 28
Rh1 Ge8 Ge2 57.34(2) 3 13_545
Rh5 Ge8 Ge2 130.24(3) 9_554 13_545
Rh4 Ge8 Ge2 104.85(3) 25 13_545
Ge3 Ge8 Ge2 60.62(2) 13_545 13_545
Ge5 Ge8 Ge2 78.04(2) 18_655 13_545
Ge5 Ge8 Ge2 152.12(3) 28 13_545
Rh1 Ge8 Ba3 74.39(2) 3 .
Rh5 Ge8 Ba3 86.13(2) 9_554 .
Rh4 Ge8 Ba3 86.672(18) 25 .
Ge3 Ge8 Ba3 145.92(2) 13_545 .
Ge5 Ge8 Ba3 142.72(2) 18_655 .
Ge5 Ge8 Ba3 70.579(18) 28 .
Ge2 Ge8 Ba3 131.73(2) 13_545 .
Rh1 Ge8 Ba2 72.79(2) 3 9_554
Rh5 Ge8 Ba2 81.836(16) 9_554 9_554
Rh4 Ge8 Ba2 159.81(2) 25 9_554
Ge3 Ge8 Ba2 101.08(2) 13_545 9_554
Ge5 Ge8 Ba2 61.761(17) 18_655 9_554
Ge5 Ge8 Ba2 138.41(2) 28 9_554
Ge2 Ge8 Ba2 56.828(18) 13_545 9_554
Ba3 Ge8 Ba2 111.600(16) . 9_554
Ge2 Ge2 Rh1 61.78(3) 16_455 15_455
Ge2 Ge2 Rh1 60.44(3) 16_455 2
Rh1 Ge2 Rh1 112.34(3) 15_455 2
Ge2 Ge2 Ge3 94.74(2) 16_455 .
Rh1 Ge2 Ge3 100.96(3) 15_455 .
Rh1 Ge2 Ge3 53.805(19) 2 .
Ge2 Ge2 Ge1C 63.62(13) 16_455 15_545
Rh1 Ge2 Ge1C 51.81(15) 15_455 15_545
Rh1 Ge2 Ge1C 120.21(18) 2 15_545
Ge3 Ge2 Ge1C 150.33(9) . 15_545
Ge2 Ge2 Ge4 112.038(19) 16_455 .
Rh1 Ge2 Ge4 116.11(3) 15_455 .
Rh1 Ge2 Ge4 115.81(3) 2 .
Ge3 Ge2 Ge4 141.23(3) . .
Ge1C Ge2 Ge4 68.40(9) 15_545 .
Ge2 Ge2 Ge1C 63.22(11) 16_455 2_465
Rh1 Ge2 Ge1C 121.08(17) 15_455 2_465
Rh1 Ge2 Ge1C 51.40(15) 2 2_465
Ge3 Ge2 Ge1C 102.94(19) . 2_465
Ge1C Ge2 Ge1C 85.8(4) 15_545 2_465
Ge4 Ge2 Ge1C 68.20(10) . 2_465
Ge2 Ge2 Ge8 95.47(2) 16_455 13_455
Rh1 Ge2 Ge8 53.865(19) 15_455 13_455
Rh1 Ge2 Ge8 100.96(3) 2 13_455
Ge3 Ge2 Ge8 56.02(2) . 13_455
Ge1C Ge2 Ge8 103.61(19) 15_545 13_455
Ge4 Ge2 Ge8 141.44(3) . 13_455
Ge1C Ge2 Ge8 150.35(9) 2_465 13_455
Ge2 Ge2 Ba1 137.67(4) 16_455 30
Rh1 Ge2 Ba1 159.59(3) 15_455 30
Rh1 Ge2 Ba1 81.489(19) 2 30
Ge3 Ge2 Ba1 74.54(2) . 30
Ge1C Ge2 Ba1 135.13(9) 15_545 30
Ge4 Ge2 Ba1 66.76(2) . 30
Ge1C Ge2 Ba1 79.17(16) 2_465 30
Ge8 Ge2 Ba1 110.25(2) 13_455 30
Ge2 Ge2 Ba2 138.42(4) 16_455 5_554
Rh1 Ge2 Ba2 81.17(2) 15_455 5_554
Rh1 Ge2 Ba2 160.39(3) 2 5_554
Ge3 Ge2 Ba2 111.16(3) . 5_554
Ge1C Ge2 Ba2 79.19(17) 15_545 5_554
Ge4 Ge2 Ba2 66.49(2) . 5_554
Ge1C Ge2 Ba2 134.66(9) 2_465 5_554
Ge8 Ge2 Ba2 74.98(2) 13_455 5_554
Ba1 Ge2 Ba2 82.045(17) 30 5_554
Rh4 Ge5 Rh5 114.78(3) . 29_556
Rh4 Ge5 Ge8 105.31(2) . 22_655
Rh5 Ge5 Ge8 58.498(18) 29_556 22_655
Rh4 Ge5 Ge8 59.15(2) . 24
Rh5 Ge5 Ge8 58.056(17) 29_556 24
Ge8 Ge5 Ge8 88.94(2) 22_655 24
Rh4 Ge5 Ge6 113.07(3) . 23
Rh5 Ge5 Ge6 120.57(3) 29_556 23
Ge8 Ge5 Ge6 134.17(3) 22_655 23
Ge8 Ge5 Ge6 131.96(3) 24 23
Rh4 Ge5 Ge3 55.90(2) . 26
Rh5 Ge5 Ge3 105.04(3) 29_556 26
Ge8 Ge5 Ge3 57.03(2) 22_655 26
Ge8 Ge5 Ge3 86.93(2) 24 26
Ge6 Ge5 Ge3 130.62(3) 23 26
Rh4 Ge5 Ba2 152.13(3) . 30
Rh5 Ge5 Ba2 88.597(18) 29_556 30
Ge8 Ge5 Ba2 73.088(19) 22_655 30
Ge8 Ge5 Ba2 146.61(2) 24 30
Ge6 Ge5 Ba2 61.23(2) 23 30
Ge3 Ge5 Ba2 105.15(2) 26 30
Rh4 Ge5 Ba1 78.38(2) . .
Rh5 Ge5 Ba1 161.11(2) 29_556 .
Ge8 Ge5 Ba1 106.11(2) 22_655 .
Ge8 Ge5 Ba1 137.43(2) 24 .
Ge6 Ge5 Ba1 60.514(17) 23 .
Ge3 Ge5 Ba1 70.180(18) 26 .
Ba2 Ge5 Ba1 75.572(15) 30 .
Rh4 Ge5 Ba3 84.797(19) . 21
Rh5 Ge5 Ba3 82.99(2) 29_556 21
Ge8 Ge5 Ba3 141.10(2) 22_655 21
Ge8 Ge5 Ba3 63.778(17) 24 21
Ge6 Ge5 Ba3 68.394(19) 23 21
Ge3 Ge5 Ba3 139.92(2) 26 21
Ba2 Ge5 Ba3 114.373(17) 30 21
Ba1 Ge5 Ba3 112.738(18) . 21
Rh1 Ge1A Rh2 142.21(12) 1_665 2_665
Rh1 Ge1A Rh3 141.63(10) 1_665 3_665
Rh2 Ge1A Rh3 75.77(6) 2_665 3_665
Rh1 Ge1A Ba2 71.07(5) 1_665 10_565
Rh2 Ge1A Ba2 146.31(8) 2_665 10_565
Rh3 Ge1A Ba2 70.65(5) 3_665 10_565
Rh1 Ge1A Ba1 71.43(5) 1_665 25_665
Rh2 Ge1A Ba1 70.87(5) 2_665 25_665
Rh3 Ge1A Ba1 146.54(9) 3_665 25_665
Ba2 Ge1A Ba1 142.43(7) 10_565 25_665
Ge1C Ge1B Rh1 76.3(5) . 1_665
Ge1C Ge1B Rh3 79.2(5) . 3_665
Rh1 Ge1B Rh3 134.8(4) 1_665 3_665
Ge1C Ge1B Rh2 77.8(5) . 2_665
Rh1 Ge1B Rh2 134.8(4) 1_665 2_665
Rh3 Ge1B Rh2 73.89(17) 3_665 2_665
Ge1C Ge1B Ge7 124.8(5) . 3_665
Rh1 Ge1B Ge7 113.1(2) 1_665 3_665
Rh3 Ge1B Ge7 55.22(14) 3_665 3_665
Rh2 Ge1B Ge7 112.1(2) 2_665 3_665
Ge1C Ge1B Ge7 122.5(5) . 2_665
Rh1 Ge1B Ge7 113.4(2) 1_665 2_665
Rh3 Ge1B Ge7 111.8(2) 3_665 2_665
Rh2 Ge1B Ge7 54.93(13) 2_665 2_665
Ge7 Ge1B Ge7 103.9(5) 3_665 2_665
Ge1C Ge1B Ge6 121.9(4) . 3_665
Rh1 Ge1B Ge6 55.12(13) 1_665 3_665
Rh3 Ge1B Ge6 112.1(2) 3_665 3_665
Rh2 Ge1B Ge6 159.7(6) 2_665 3_665
Ge7 Ge1B Ge6 62.3(2) 3_665 3_665
Ge7 Ge1B Ge6 106.0(5) 2_665 3_665
Ge1C Ge1B Ge6 120.6(4) . 2_665
Rh1 Ge1B Ge6 55.39(13) 1_665 2_665
Rh3 Ge1B Ge6 159.9(7) 3_665 2_665
Rh2 Ge1B Ge6 111.6(2) 2_665 2_665
Ge7 Ge1B Ge6 106.0(5) 3_665 2_665
Ge7 Ge1B Ge6 62.2(2) 2_665 2_665
Ge6 Ge1B Ge6 56.2(2) 3_665 2_665
Ge1B Ge1C Rh1 85.8(4) . 1_665
Ge1B Ge1C Rh2 84.3(5) . 2_665
Rh1 Ge1C Rh2 141.4(2) 1_665 2_665
Ge1B Ge1C Rh3 82.9(5) . 3_665
Rh1 Ge1C Rh3 140.2(2) 1_665 3_665
Rh2 Ge1C Rh3 75.11(11) 2_665 3_665
Ge1B Ge1C Ge2 133.6(4) . 15
Rh1 Ge1C Ge2 59.29(17) 1_665 15
Rh2 Ge1C Ge2 142.1(6) 2_665 15
Rh3 Ge1C Ge2 104.1(3) 3_665 15
Ge1B Ge1C Ge2 135.1(4) . 2_665
Rh1 Ge1C Ge2 60.02(17) 1_665 2_665
Rh2 Ge1C Ge2 104.1(3) 2_665 2_665
Rh3 Ge1C Ge2 142.0(6) 3_665 2_665
Ge2 Ge1C Ge2 53.2(2) 15 2_665
Ge1B Ge1C Ba2 86.6(4) . 10_565
Rh1 Ge1C Ba2 70.95(7) 1_665 10_565
Rh2 Ge1C Ba2 145.09(18) 2_665 10_565
Rh3 Ge1C Ba2 70.35(8) 3_665 10_565
Ge2 Ge1C Ba2 55.11(6) 15 10_565
Ge2 Ge1C Ba2 106.1(2) 2_665 10_565
Ge1B Ge1C Ba1 88.7(4) . 25_665
Rh1 Ge1C Ba1 71.61(7) 1_665 25_665
Rh2 Ge1C Ba1 70.94(7) 2_665 25_665
Rh3 Ge1C Ba1 145.66(17) 3_665 25_665
Ge2 Ge1C Ba1 105.7(2) 15 25_665
Ge2 Ge1C Ba1 54.95(6) 2_665 25_665
Ba2 Ge1C Ba1 142.50(10) 10_565 25_665

loop_
_geom_bond_atom_site_label_1
_geom_bond_atom_site_label_2
_geom_bond_distance
_geom_bond_site_symmetry_2
Ba3 Ge8 3.5149(8) 4
Ba3 Ge8 3.5149(8) 2
Ba3 Ge8 3.5149(8) .
Ba3 Ge8 3.5149(8) 3
Ba3 Ge3 3.5630(7) 3
Ba3 Ge3 3.5630(7) 4
Ba3 Ge3 3.5630(7) .
Ba3 Ge3 3.5630(7) 2
Ba3 Ge5 3.6952(8) 18
Ba3 Ge5 3.6952(8) 31
Ba3 Ge5 3.6952(8) 21
Ba3 Ge5 3.6952(8) 28
Ba1 Ge6 3.2289(7) 23
Ba1 Ge6 3.2289(7) 26
Ba1 Ge2 3.2336(10) 26
Ba1 Ge2 3.2336(10) 23
Ba1 Ge7 3.3015(7) 23
Ba1 Ge7 3.3015(7) 26
Ba1 Ge4 3.3549(8) 23
Ba1 Ge4 3.3549(8) 26
Ba1 Ge5 3.4917(7) .
Ba1 Ge5 3.4917(7) 4
Ba1 Ge3 3.6754(8) 26
Ba1 Ge3 3.6754(8) 23
Ba2 Ge6 3.2284(9) 12
Ba2 Ge6 3.2284(9) 9_455
Ba2 Ge2 3.2379(8) 8
Ba2 Ge2 3.2379(8) 5_545
Ba2 Ge7 3.2823(8) 9_455
Ba2 Ge7 3.2823(8) 12
Ba2 Ge4 3.3456(7) 8
Ba2 Ge4 3.3456(7) 5_545
Ba2 Ge5 3.4403(7) 23
Ba2 Ge5 3.4403(7) 26
Ba2 Ge8 3.7362(7) 12
Ba2 Ge8 3.7362(7) 9_455
Rh5 Ge5 2.5737(6) 23
Rh5 Ge5 2.5737(6) 26
Rh5 Ge5 2.5737(6) 29_556
Rh5 Ge5 2.5737(6) 20_556
Rh5 Ge8 2.6158(6) 9_455
Rh5 Ge8 2.6158(6) 12
Rh5 Ge8 2.6158(6) 10_455
Rh5 Ge8 2.6158(6) 11
Rh4 Ge5 2.4864(7) 4
Rh4 Ge5 2.4864(7) .
Rh4 Ge3 2.5117(8) 23
Rh4 Ge3 2.5117(8) 26
Rh4 Ge8 2.6242(7) 24
Rh4 Ge8 2.6242(7) 25
Rh4 Ge3 2.6364(8) 21
Rh4 Ge3 2.6364(8) 28
Rh2 Ge1A 2.3927(19) 2_465
Rh2 Ge1C 2.406(3) 2_465
Rh2 Ge9 2.4090(6) 29
Rh2 Ge1B 2.449(6) 2_465
Rh2 Ge4 2.4735(8) .
Rh2 Ge7 2.4847(8) .
Rh2 Ge10 2.7339(7) 21
Rh2 Ge9 2.7367(6) .
Rh2 Rh2 2.9227(9) 29
Rh2 Rh3 2.9287(6) 29
Rh2 Ge7 2.9381(7) 29
Rh2 Rh3 2.9437(8) 4
Rh1 Ge1C 2.380(3) 1_445
Rh1 Ge1A 2.381(2) 1_445
Rh1 Ge1B 2.443(6) 1_445
Rh1 Ge3 2.4700(7) 2
Rh1 Ge8 2.4977(8) 3
Rh1 Ge6 2.5003(8) 3
Rh1 Ge6 2.5137(8) 2
Rh1 Ge2 2.6038(9) 15_445
Rh1 Ge2 2.6378(8) 2
Rh1 Ba2 3.8308(8) 10_455
Rh1 Ba1 3.8586(8) 25
Rh3 Ge1A 2.4010(19) 3_645
Rh3 Ge10 2.4113(6) 9_554
Rh3 Ge1C 2.424(4) 3_645
Rh3 Ge1B 2.448(5) 3_645
Rh3 Ge4 2.4798(8) 13_545
Rh3 Ge7 2.4937(8) .
Rh3 Ge9 2.7295(7) .
Rh3 Ge10 2.7427(6) 25
Rh3 Ge4 2.7970(7) 29
Rh3 Rh2 2.9288(6) 29
Rh3 Rh3 2.9359(9) 17_655
Rh3 Rh2 2.9437(8) 4
Ge10 Rh3 2.4113(6) 12
Ge10 Rh3 2.4113(6) 9_455
Ge10 Rh2 2.7339(7) 21
Ge10 Rh2 2.7339(7) 28
Ge10 Rh3 2.7427(6) 24
Ge10 Rh3 2.7427(6) 25
Ge9 Rh2 2.4090(6) 20
Ge9 Rh2 2.4090(6) 29
Ge9 Rh3 2.7295(7) 4
Ge9 Rh2 2.7367(6) 4
Ge7 Ge4 2.7567(10) 16
Ge7 Ge1B 2.871(10) 3_645
Ge7 Ge1B 2.875(10) 2_465
Ge7 Rh2 2.9381(7) 29
Ge7 Ba2 3.2823(8) 9_554
Ge7 Ba1 3.3015(7) 30
Ge4 Rh3 2.4798(8) 13_455
Ge4 Ge7 2.7567(10) 16
Ge4 Rh3 2.7969(7) 29
Ge4 Ge2 2.8338(9) .
Ge4 Ba2 3.3456(7) 5_554
Ge4 Ba1 3.3549(7) 30
Ge3 Rh1 2.4700(7) 2
Ge3 Rh4 2.5117(8) 30
Ge3 Rh4 2.6364(8) 21
Ge3 Ge8 2.6745(9) 13_455
Ge3 Ge3 2.7271(11) 3
Ge3 Ge2 2.8104(9) .
Ge3 Ge5 2.8326(9) 30
Ge3 Ba1 3.6754(8) 30
Ge6 Rh1 2.5003(8) 3
Ge6 Rh1 2.5137(8) 2
Ge6 Ge6 2.7259(13) 4
Ge6 Ge5 2.8085(9) 31
Ge6 Ge1B 2.892(10) 3_645
Ge6 Ge1B 2.896(9) 2_465
Ge6 Ba2 3.2284(9) 9_554
Ge6 Ba1 3.2289(7) 30
Ge8 Rh1 2.4977(8) 3
Ge8 Rh5 2.6158(6) 9_554
Ge8 Rh4 2.6242(7) 25
Ge8 Ge3 2.6745(9) 13_545
Ge8 Ge5 2.7686(11) 18_655
Ge8 Ge5 2.8015(8) 28
Ge8 Ge2 2.8831(9) 13_545
Ge8 Ba2 3.7362(7) 9_554
Ge2 Ge2 2.5326(14) 16_455
Ge2 Rh1 2.6038(9) 15_455
Ge2 Rh1 2.6378(8) 2
Ge2 Ge1C 2.825(10) 15_545
Ge2 Ge1C 2.835(11) 2_465
Ge2 Ge8 2.8831(9) 13_455
Ge2 Ba1 3.2336(10) 30
Ge2 Ba2 3.2379(8) 5_554
Ge5 Rh5 2.5737(6) 29_556
Ge5 Ge8 2.7686(11) 22_655
Ge5 Ge8 2.8015(8) 24
Ge5 Ge6 2.8084(9) 23
Ge5 Ge3 2.8326(9) 26
Ge5 Ba2 3.4403(7) 30
Ge5 Ba3 3.6952(8) 21
Ge1A Rh1 2.381(2) 1_665
Ge1A Rh2 2.3927(19) 2_665
Ge1A Rh3 2.4010(19) 3_665
Ge1A Ba2 3.8711(19) 10_565
Ge1A Ba1 3.888(2) 25_665
Ge1B Ge1C 0.755(16) .
Ge1B Rh1 2.443(6) 1_665
Ge1B Rh3 2.448(5) 3_665
Ge1B Rh2 2.449(6) 2_665
Ge1B Ge7 2.871(10) 3_665
Ge1B Ge7 2.875(10) 2_665
Ge1B Ge6 2.892(10) 3_665
Ge1B Ge6 2.896(9) 2_665
Ge1C Rh1 2.380(3) 1_665
Ge1C Rh2 2.406(3) 2_665
Ge1C Rh3 2.424(4) 3_665
Ge1C Ge2 2.825(10) 15
Ge1C Ge2 2.835(11) 2_665
Ge1C Ba2 3.878(3) 10_565
Ge1C Ba1 3.879(3) 25_665
